data_7234079
loop_
_publ_author_name
'Takaaki Hiramatsu'
'Yukihiro Yoshida'
'Gunzi Saito'
'Akihiro Otsuka'
'Hideki Yamochi'
'Mitsuhiko Maesato'
'Yasuhiro Shimizu'
'Hiroshi Ito'
'Hideo Kishida'

_publ_section_title
;
 Quantum spin liquid: design of a quantum spin liquid next to a
 superconducting state based on a dimer-type ET Mott insulator
;
_journal_name_full 'Journal of Materials Chemistry C'
_journal_page_first 1378
_journal_page_last 1388
_journal_paper_doi 10.1039/C4TC01701C
_journal_volume 3
_journal_year 2015
_chemical_formula_moiety '(C10 H8 S8 +1)n,n(C10 H8 S8),n(C3 Cu2 N3 -1)'
_chemical_formula_sum 'C23 H16 Cu2 N3 S16'
_chemical_formula_weight 974.43
_chemical_name_common
;
bis(ethylenedithio)tetrathiafulvalene copper(I) cyanide
;
_chemical_name_systematic
;
catena(bis(bis(Ethylenedithio)tetrathiafulvalene) tris(\m2-cyano)-di-copper)
;
_space_group_IT_number 14
_space_group_name_Hall '-P 2ybc'
_space_group_name_H-M_alt 'P 1 21/c 1'
_symmetry_cell_setting monoclinic
_symmetry_space_group_name_Hall '-P 2ybc'
_symmetry_space_group_name_H-M 'P 1 21/c 1'
_atom_sites_solution_hydrogens geom
_atom_sites_solution_primary direct
_atom_sites_solution_secondary difmap
_cell_angle_alpha 90.00
_cell_angle_beta 113.3490(10)
_cell_angle_gamma 90.00
_cell_formula_units_Z 2
_cell_length_a 16.080(2)
_cell_length_b 8.5837(11)
_cell_length_c 13.3946(17)
_cell_measurement_reflns_used 9983
_cell_measurement_temperature 300(2)
_cell_measurement_theta_max 28.22
_cell_measurement_theta_min 2.74
_cell_volume 1697.4(4)
_computing_cell_refinement 'APEX2 (Bruker AXS, 2006)'
_computing_data_collection 'APEX2 '
_computing_data_reduction 'SAINT (Bruker AXS, 2004)'
_computing_publication_material 'Yadokari-XG 2009 (Wakita, Nemoto et al., 2009)'
_computing_structure_refinement 'SHELXL-97 (Sheldrick, 1997)'
_computing_structure_solution 'SHELXS-97 (Sheldrick, 1990)'
_diffrn_ambient_temperature 300(2)
_diffrn_detector_area_resol_mean 8.333
_diffrn_measured_fraction_theta_full 0.996
_diffrn_measured_fraction_theta_max 0.996
_diffrn_measurement_device_type 'Bruker APEXII CCD area detector'
_diffrn_measurement_method '\f and \w scans'
_diffrn_radiation_monochromator graphite
_diffrn_radiation_source 'fine-focus sealed tube'
_diffrn_radiation_type MoK\a
_diffrn_radiation_wavelength 0.71073
_diffrn_reflns_av_R_equivalents 0.0285
_diffrn_reflns_av_sigmaI/netI 0.0209
_diffrn_reflns_limit_h_max 20
_diffrn_reflns_limit_h_min -20
_diffrn_reflns_limit_k_max 10
_diffrn_reflns_limit_k_min -10
_diffrn_reflns_limit_l_max 17
_diffrn_reflns_limit_l_min -17
_diffrn_reflns_number 17423
_diffrn_reflns_theta_full 27.00
_diffrn_reflns_theta_max 27.00
_diffrn_reflns_theta_min 1.38
_exptl_absorpt_coefficient_mu 2.263
_exptl_absorpt_correction_T_max 0.9561
_exptl_absorpt_correction_T_min 0.7723
_exptl_absorpt_correction_type numerical
_exptl_absorpt_process_details
;
APEX2 Software
;
_exptl_crystal_colour black
_exptl_crystal_density_diffrn 1.907
_exptl_crystal_density_method 'not measured'
_exptl_crystal_description 'hexagonal plate'
_exptl_crystal_F_000 978
_exptl_crystal_preparation 'Magnetic properties, electronic property'
_exptl_crystal_recrystallization_method electrocrystallization
_exptl_crystal_size_max 0.49
_exptl_crystal_size_mid 0.39
_exptl_crystal_size_min 0.02
_refine_diff_density_max 0.471
_refine_diff_density_min -0.390
_refine_diff_density_rms 0.064
_refine_ls_extinction_method none
_refine_ls_goodness_of_fit_ref 1.109
_refine_ls_hydrogen_treatment constr
_refine_ls_matrix_type full
_refine_ls_number_parameters 218
_refine_ls_number_reflns 3685
_refine_ls_number_restraints 0
_refine_ls_restrained_S_all 1.109
_refine_ls_R_factor_all 0.0304
_refine_ls_R_factor_gt 0.0275
_refine_ls_shift/su_max 0.001
_refine_ls_shift/su_mean 0.000
_refine_ls_structure_factor_coef Fsqd
_refine_ls_weighting_details 'calc w=1/[\s^2^(Fo^2^)+(0.0155P)^2^+2.2201P] where P=(Fo^2^+2Fc^2^)/3'
_refine_ls_weighting_scheme calc
_refine_ls_wR_factor_gt 0.0702
_refine_ls_wR_factor_ref 0.0724
_reflns_number_gt 3378
_reflns_number_total 3685
_reflns_threshold_expression >2sigma(I)
_cod_data_source_file 1000035.cif
_cod_data_source_block PCOD1000035
_cod_depositor_comments
;
The following automatic conversions were performed:

data item '_symmetry_cell_setting' value 'Monoclinic' was changed to
'monoclinic' in accordance with the built-in table derived from the
CIF Core dictionary named 'cif_core.dic' version 2.4.5 last updated
on 2014-11-21.

Automatic conversion script
Id: cif_fix_values 6909 2019-04-08 15:41:33Z antanas 
;
_cod_original_sg_symbol_H-M 'P2(1)/c  '
_cod_database_code 7234079

loop_
_symmetry_equiv_pos_as_xyz
'x, y, z'
'-x, y+1/2, -z+1/2'
'-x, -y, -z'
'x, -y-1/2, z-1/2'

loop_
_atom_site_label
_atom_site_type_symbol
_atom_site_fract_x
_atom_site_fract_y
_atom_site_fract_z
_atom_site_U_iso_or_equiv
_atom_site_adp_type
_atom_site_occupancy
_atom_site_symmetry_multiplicity
_atom_site_calc_flag
_atom_site_refinement_flags
_atom_site_disorder_assembly
_atom_site_disorder_group
S1 S 0.46131(4) 0.26465(8) 0.50863(5) 0.03922(15) Uani 1 1 d . . .
S2 S 0.36854(4) 0.03330(8) 0.33944(5) 0.03874(15) Uani 1 1 d . . .
S3 S 0.62817(4) 0.27042(8) 0.44165(5) 0.03927(15) Uani 1 1 d . . .
S4 S 0.54803(4) 0.02716(8) 0.27766(5) 0.03832(15) Uani 1 1 d . . .
S5 S 0.30708(5) 0.32735(9) 0.56566(7) 0.0539(2) Uani 1 1 d . . .
S6 S 0.19348(4) 0.05672(9) 0.35753(6) 0.04773(17) Uani 1 1 d . . .
S7 S 0.79636(5) 0.30222(9) 0.40876(7) 0.05019(19) Uani 1 1 d . . .
S8 S 0.70363(6) 0.00542(10) 0.21464(8) 0.0619(2) Uani 1 1 d . . .
C1 C 0.46435(16) 0.1465(3) 0.40419(19) 0.0332(5) Uani 1 1 d . . .
C2 C 0.53784(16) 0.1459(3) 0.37750(19) 0.0325(5) Uani 1 1 d . . .
C3 C 0.34852(16) 0.2244(3) 0.4832(2) 0.0343(5) Uani 1 1 d . A .
C4 C 0.30561(15) 0.1191(3) 0.4049(2) 0.0340(5) Uani 1 1 d . A .
C5 C 0.69214(15) 0.2076(3) 0.3705(2) 0.0346(5) Uani 1 1 d . . .
C6 C 0.65563(16) 0.0947(3) 0.2959(2) 0.0373(5) Uani 1 1 d . . .
C7A C 0.1860(3) 0.2854(7) 0.4976(5) 0.0475(15) Uani 0.747(14) 1 d P A 1
H7A H 0.1558 0.3155 0.5472 0.057 Uiso 0.747(14) 1 calc PR A 1
H7A0 H 0.1599 0.3519 0.4311 0.057 Uiso 0.747(14) 1 calc PR A 1
C8A C 0.1640(3) 0.1161(9) 0.4648(4) 0.0452(13) Uani 0.747(14) 1 d P A 1
H8A H 0.0975 0.0995 0.4428 0.054 Uiso 0.747(14) 1 calc PR A 1
H8A0 H 0.1965 0.0486 0.5294 0.054 Uiso 0.747(14) 1 calc PR A 1
C7B C 0.2114(10) 0.2288(19) 0.5565(16) 0.052(4) Uani 0.253(14) 1 d P A 2
H7B H 0.2291 0.1285 0.5974 0.062 Uiso 0.253(14) 1 calc PR A 2
H7B0 H 0.1776 0.2925 0.5906 0.062 Uiso 0.253(14) 1 calc PR A 2
C8B C 0.1518(10) 0.196(3) 0.4421(16) 0.055(4) Uani 0.253(14) 1 d P A 2
H8B H 0.1368 0.2981 0.4029 0.067 Uiso 0.253(14) 1 calc PR A 2
H8B0 H 0.0938 0.1526 0.4414 0.067 Uiso 0.253(14) 1 calc PR A 2
C9 C 0.85022(18) 0.1929(3) 0.3359(2) 0.0440(6) Uani 1 1 d . . .
H9 H 0.9011 0.2564 0.3322 0.053 Uiso 1 1 calc R . .
H9A H 0.8770 0.0961 0.3778 0.053 Uiso 1 1 calc R . .
C10 C 0.78766(19) 0.1477(3) 0.2219(2) 0.0454(6) Uani 1 1 d . . .
H10 H 0.8249 0.1058 0.1833 0.055 Uiso 1 1 calc R . .
H10A H 0.7562 0.2435 0.1823 0.055 Uiso 1 1 calc R . .
Cu1 Cu -0.00605(2) 0.64623(4) 0.33772(3) 0.04666(11) Uani 1 1 d . . .
C11 C -0.01255(18) 0.8524(3) 0.2878(2) 0.0412(6) Uani 1 1 d . . .
N1 N 0.01443(17) 0.4739(3) 0.2480(2) 0.0464(5) Uani 1 1 d . . .
C12 C -0.00365(19) 0.5375(3) 0.4630(2) 0.0480(6) Uani 0.50 1 d P . .
N12 N -0.00365(19) 0.5375(3) 0.4630(2) 0.0480(6) Uani 0.50 1 d P . .

loop_
_atom_site_aniso_label
_atom_site_aniso_U_11
_atom_site_aniso_U_22
_atom_site_aniso_U_33
_atom_site_aniso_U_23
_atom_site_aniso_U_13
_atom_site_aniso_U_12
S1 0.0300(3) 0.0447(3) 0.0441(3) -0.0111(3) 0.0160(3) -0.0065(2)
S2 0.0299(3) 0.0483(4) 0.0390(3) -0.0095(3) 0.0148(2) -0.0090(3)
S3 0.0309(3) 0.0442(3) 0.0465(3) -0.0155(3) 0.0194(3) -0.0097(3)
S4 0.0320(3) 0.0455(3) 0.0381(3) -0.0106(3) 0.0146(2) -0.0104(3)
S5 0.0467(4) 0.0514(4) 0.0750(5) -0.0225(4) 0.0364(4) -0.0082(3)
S6 0.0277(3) 0.0502(4) 0.0652(4) -0.0111(3) 0.0183(3) -0.0058(3)
S7 0.0321(3) 0.0551(4) 0.0692(5) -0.0242(4) 0.0263(3) -0.0143(3)
S8 0.0635(5) 0.0636(5) 0.0789(5) -0.0367(4) 0.0497(5) -0.0231(4)
C1 0.0270(11) 0.0383(13) 0.0334(11) -0.0023(9) 0.0110(9) -0.0029(9)
C2 0.0279(11) 0.0352(12) 0.0336(11) -0.0025(9) 0.0113(9) -0.0038(9)
C3 0.0309(12) 0.0321(12) 0.0438(13) 0.0010(10) 0.0189(10) -0.0001(9)
C4 0.0254(11) 0.0340(12) 0.0424(13) 0.0043(10) 0.0133(10) 0.0013(9)
C5 0.0256(11) 0.0389(13) 0.0413(12) -0.0059(10) 0.0155(10) -0.0033(9)
C6 0.0304(12) 0.0427(13) 0.0424(13) -0.0081(11) 0.0182(10) -0.0058(10)
C7A 0.035(2) 0.052(3) 0.058(3) -0.006(3) 0.021(2) 0.0104(19)
C8A 0.037(2) 0.053(3) 0.049(2) -0.004(2) 0.0217(19) -0.012(2)
C7B 0.044(7) 0.055(8) 0.061(10) 0.008(7) 0.026(7) 0.005(6)
C8B 0.044(7) 0.059(11) 0.073(10) -0.006(9) 0.033(7) 0.004(8)
C9 0.0342(13) 0.0502(15) 0.0533(15) -0.0008(12) 0.0233(12) 0.0023(11)
C10 0.0410(14) 0.0527(16) 0.0494(15) 0.0015(12) 0.0251(12) -0.0003(12)
Cu1 0.0514(2) 0.03466(18) 0.0593(2) 0.00370(15) 0.02769(17) 0.00074(14)
C11 0.0417(14) 0.0357(13) 0.0500(15) -0.0048(11) 0.0223(12) -0.0025(11)
N1 0.0483(13) 0.0362(12) 0.0582(14) 0.0007(10) 0.0249(11) 0.0045(10)
C12 0.0483(14) 0.0463(15) 0.0534(15) -0.0004(11) 0.0243(13) -0.0041(12)
N12 0.0483(14) 0.0463(15) 0.0534(15) -0.0004(11) 0.0243(13) -0.0041(12)

loop_
_atom_type_symbol
_atom_type_description
_atom_type_scat_dispersion_real
_atom_type_scat_dispersion_imag
_atom_type_scat_source
C C 0.0033 0.0016 'International Tables Vol C Tables 4.2.6.8 and 6.1.1.4'
H H 0.0000 0.0000 'International Tables Vol C Tables 4.2.6.8 and 6.1.1.4'
N N 0.0061 0.0033 'International Tables Vol C Tables 4.2.6.8 and 6.1.1.4'
S S 0.1246 0.1234 'International Tables Vol C Tables 4.2.6.8 and 6.1.1.4'
Cu Cu 0.3201 1.2651 'International Tables Vol C Tables 4.2.6.8 and 6.1.1.4'

loop_
_geom_angle_atom_site_label_1
_geom_angle_atom_site_label_2
_geom_angle_atom_site_label_3
_geom_angle
_geom_angle_site_symmetry_1
_geom_angle_site_symmetry_3
C3 S1 C1 94.92(11) . .
C1 S2 C4 95.13(11) . .
C2 S3 C5 95.64(11) . .
C2 S4 C6 95.05(11) . .
C7B S5 C3 105.2(5) . .
C7B S5 C7A 28.4(6) . .
C3 S5 C7A 100.58(16) . .
C4 S6 C8A 100.88(17) . .
C4 S6 C8B 98.3(5) . .
C8A S6 C8B 22.5(6) . .
C5 S7 C9 102.10(12) . .
C6 S8 C10 100.21(13) . .
C2 C1 S2 123.86(19) . .
C2 C1 S1 121.00(18) . .
S2 C1 S1 115.15(13) . .
C1 C2 S3 120.74(18) . .
C1 C2 S4 123.99(18) . .
S3 C2 S4 115.26(13) . .
C4 C3 S5 128.84(19) . .
C4 C3 S1 117.20(18) . .
S5 C3 S1 113.95(14) . .
C3 C4 S6 128.77(19) . .
C3 C4 S2 117.01(18) . .
S6 C4 S2 114.21(14) . .
C6 C5 S3 116.74(18) . .
C6 C5 S7 129.62(19) . .
S3 C5 S7 113.64(14) . .
C5 C6 S8 127.50(19) . .
C5 C6 S4 117.28(18) . .
S8 C6 S4 115.22(14) . .
C8A C7A S5 114.4(4) . .
C8A C7A H7A 108.7 . .
S5 C7A H7A 108.7 . .
C8A C7A H7A0 108.7 . .
S5 C7A H7A0 108.7 . .
H7A C7A H7A0 107.6 . .
C7A C8A S6 114.0(4) . .
C7A C8A H8A 108.8 . .
S6 C8A H8A 108.8 . .
C7A C8A H8A0 108.8 . .
S6 C8A H8A0 108.8 . .
H8A C8A H8A0 107.7 . .
C8B C7B S5 111.3(15) . .
C8B C7B H7B 109.4 . .
S5 C7B H7B 109.4 . .
C8B C7B H7B0 109.4 . .
S5 C7B H7B0 109.4 . .
H7B C7B H7B0 108.0 . .
C7B C8B S6 119.4(13) . .
C7B C8B H8B 107.5 . .
S6 C8B H8B 107.5 . .
C7B C8B H8B0 107.5 . .
S6 C8B H8B0 107.5 . .
H8B C8B H8B0 107.0 . .
C10 C9 S7 114.26(19) . .
C10 C9 H9 108.7 . .
S7 C9 H9 108.7 . .
C10 C9 H9A 108.7 . .
S7 C9 H9A 108.7 . .
H9 C9 H9A 107.6 . .
C9 C10 S8 114.56(19) . .
C9 C10 H10 108.6 . .
S8 C10 H10 108.6 . .
C9 C10 H10A 108.6 . .
S8 C10 H10A 108.6 . .
H10 C10 H10A 107.6 . .
C11 Cu1 C12 138.82(12) . .
C11 Cu1 N1 118.60(11) . .
C12 Cu1 N1 102.37(11) . .
N1 C11 Cu1 175.1(2) 2 .
C11 N1 Cu1 159.6(2) 2_545 .
N12 C12 C12 0.0(4) 3_566 3_566
N12 C12 Cu1 173.5(4) 3_566 .
C12 C12 Cu1 173.5(4) 3_566 .

loop_
_geom_bond_atom_site_label_1
_geom_bond_atom_site_label_2
_geom_bond_distance
_geom_bond_site_symmetry_2
S1 C3 1.742(2) .
S1 C1 1.744(2) .
S2 C1 1.735(2) .
S2 C4 1.743(2) .
S3 C2 1.732(2) .
S3 C5 1.743(2) .
S4 C2 1.740(2) .
S4 C6 1.748(2) .
S5 C7B 1.717(12) .
S5 C3 1.740(2) .
S5 C7A 1.828(4) .
S6 C4 1.742(2) .
S6 C8A 1.758(5) .
S6 C8B 1.941(16) .
S7 C5 1.746(2) .
S7 C9 1.804(3) .
S8 C6 1.742(2) .
S8 C10 1.795(3) .
C1 C2 1.363(3) .
C3 C4 1.349(3) .
C5 C6 1.348(3) .
C7A C8A 1.519(9) .
C7A H7A 1.0000 .
C7A H7A0 1.0000 .
C8A H8A 1.0000 .
C8A H8A0 1.0000 .
C7B C8B 1.48(3) .
C7B H7B 1.0000 .
C7B H7B0 1.0000 .
C8B H8B 1.0000 .
C8B H8B0 1.0000 .
C9 C10 1.508(4) .
C9 H9 1.0000 .
C9 H9A 1.0000 .
C10 H10 1.0000 .
C10 H10A 1.0000 .
Cu1 C11 1.880(3) .
Cu1 C12 1.907(3) .
Cu1 N1 2.013(2) .
C11 N1 1.144(3) 2
N1 C11 1.144(3) 2_545
C12 N12 1.149(5) 3_566
C12 C12 1.149(5) 3_566

loop_
_geom_torsion_atom_site_label_1
_geom_torsion_atom_site_label_2
_geom_torsion_atom_site_label_3
_geom_torsion_atom_site_label_4
_geom_torsion
_geom_torsion_site_symmetry_1
_geom_torsion_site_symmetry_2
_geom_torsion_site_symmetry_3
_geom_torsion_site_symmetry_4
C4 S2 C1 C2 -172.3(2) . . . .
C4 S2 C1 S1 7.67(16) . . . .
C3 S1 C1 C2 172.7(2) . . . .
C3 S1 C1 S2 -7.29(16) . . . .
S2 C1 C2 S3 176.52(14) . . . .
S1 C1 C2 S3 -3.5(3) . . . .
S2 C1 C2 S4 -2.2(3) . . . .
S1 C1 C2 S4 177.81(14) . . . .
C5 S3 C2 C1 179.9(2) . . . .
C5 S3 C2 S4 -1.27(16) . . . .
C6 S4 C2 C1 -179.5(2) . . . .
C6 S4 C2 S3 1.70(17) . . . .
C7B S5 C3 C4 17.2(8) . . . .
C7A S5 C3 C4 -11.5(3) . . . .
C7B S5 C3 S1 -162.1(8) . . . .
C7A S5 C3 S1 169.1(3) . . . .
C1 S1 C3 C4 3.8(2) . . . .
C1 S1 C3 S5 -176.74(14) . . . .
S5 C3 C4 S6 2.4(4) . . . .
S1 C3 C4 S6 -178.26(15) . . . .
S5 C3 C4 S2 -178.42(15) . . . .
S1 C3 C4 S2 0.9(3) . . . .
C8A S6 C4 C3 -18.2(4) . . . .
C8B S6 C4 C3 4.6(8) . . . .
C8A S6 C4 S2 162.7(3) . . . .
C8B S6 C4 S2 -174.6(8) . . . .
C1 S2 C4 C3 -5.2(2) . . . .
C1 S2 C4 S6 174.13(14) . . . .
C2 S3 C5 C6 0.1(2) . . . .
C2 S3 C5 S7 -179.41(15) . . . .
C9 S7 C5 C6 -7.3(3) . . . .
C9 S7 C5 S3 172.20(15) . . . .
S3 C5 C6 S8 -178.46(16) . . . .
S7 C5 C6 S8 1.0(4) . . . .
S3 C5 C6 S4 1.1(3) . . . .
S7 C5 C6 S4 -179.48(16) . . . .
C10 S8 C6 C5 -19.8(3) . . . .
C10 S8 C6 S4 160.63(16) . . . .
C2 S4 C6 C5 -1.7(2) . . . .
C2 S4 C6 S8 177.93(16) . . . .
C7B S5 C7A C8A -58.2(10) . . . .
C3 S5 C7A C8A 44.2(5) . . . .
S5 C7A C8A S6 -70.1(7) . . . .
C4 S6 C8A C7A 50.9(5) . . . .
C8B S6 C8A C7A -34.6(13) . . . .
C3 S5 C7B C8B -48.5(17) . . . .
C7A S5 C7B C8B 35.6(14) . . . .
S5 C7B C8B S6 65(2) . . . .
C4 S6 C8B C7B -40(2) . . . .
C8A S6 C8B C7B 58.3(19) . . . .
C5 S7 C9 C10 40.2(2) . . . .
S7 C9 C10 S8 -68.8(3) . . . .
C6 S8 C10 C9 53.2(2) . . . .
C12 Cu1 C11 N1 164(3) . . . 2
N1 Cu1 C11 N1 -10(3) . . . 2
C11 Cu1 N1 C11 -152.8(6) . . . 2_545
C12 Cu1 N1 C11 31.6(7) . . . 2_545
C11 Cu1 C12 N12 -142(3) . . . 3_566
N1 Cu1 C12 N12 32(3) . . . 3_566
C11 Cu1 C12 C12 -142(3) . . . 3_566
N1 Cu1 C12 C12 32(3) . . . 3_566
